data_1557532
loop_
_publ_author_name
'Bohnenberger, Jan'
'Schmitt, Manuel'
'Feuerstein, Wolfram'
'Krummenacher, Ivo'
'Butschke, Burkhard'
'Czajka, Jakub'
'Malinowski, Przemys\/law J.'
'Breher, Frank'
'Krossing, Ingo'

_publ_section_title
;
 Completing the triad: synthesis and full characterization of homoleptic
 and heteroleptic carbonyl and nitrosyl complexes of the group VI metals
;
_journal_issue 14
_journal_name_full 'Chemical Science'
_journal_page_first 3592
_journal_page_last 3603
_journal_paper_doi 10.1039/C9SC06445A
_journal_volume 11
_journal_year 2020
_chemical_formula_moiety 'C24 Al2 F55 O6, C6 Mo O6'
_chemical_formula_sum 'C30 Al2 F55 Mo O12'
_chemical_formula_weight 1747.20
_space_group_crystal_system cubic
_space_group_IT_number 205
_space_group_name_Hall '-P 2ac 2ab 3'
_space_group_name_H-M_alt 'P a -3'
_audit_creation_method SHELXL-2016/6
_audit_update_record
;
2019-09-09 deposited with the CCDC.	2020-03-03 downloaded from the CCDC.
;
_cell_angle_alpha 90
_cell_angle_beta 90
_cell_angle_gamma 90
_cell_formula_units_Z 4
_cell_length_a 17.285(3)
_cell_length_b 17.285(3)
_cell_length_c 17.285(3)
_cell_measurement_reflns_used 4272
_cell_measurement_temperature 100(2)
_cell_measurement_theta_max 46.121
_cell_measurement_theta_min 4.713
_cell_volume 5164.3(16)
_computing_cell_refinement 'SAINT V8.38A (1, 2016)'
_computing_data_collection 'APEX2 v2013..6-2'
_computing_data_reduction 'SAINT V8.38A (1, 2016)'
_computing_molecular_graphics 'SHELXL-2013 (Sheldrick, 2013)'
_computing_publication_material ShelXle-861
_computing_structure_refinement 'SHELXL-2016/6 (Sheldrick, 2016)'
_computing_structure_solution 'SHELXT 2014/5 (Sheldrick, 2014)'
_diffrn_ambient_temperature 100(2)
_diffrn_measured_fraction_theta_full 1.000
_diffrn_measured_fraction_theta_max 1.000
_diffrn_measurement_device_type 'Bruker Smart ApexII Quazar'
_diffrn_measurement_method 'omega and phi scans'
_diffrn_radiation_type MoK\a
_diffrn_radiation_wavelength 0.71073
_diffrn_reflns_av_R_equivalents 0.0829
_diffrn_reflns_av_unetI/netI 0.0244
_diffrn_reflns_Laue_measured_fraction_full 1.000
_diffrn_reflns_Laue_measured_fraction_max 1.000
_diffrn_reflns_limit_h_max 20
_diffrn_reflns_limit_h_min -20
_diffrn_reflns_limit_k_max 20
_diffrn_reflns_limit_k_min -20
_diffrn_reflns_limit_l_max 20
_diffrn_reflns_limit_l_min -20
_diffrn_reflns_number 35822
_diffrn_reflns_point_group_measured_fraction_full 1.000
_diffrn_reflns_point_group_measured_fraction_max 1.000
_diffrn_reflns_theta_full 25.077
_diffrn_reflns_theta_max 25.077
_diffrn_reflns_theta_min 2.041
_diffrn_source 'INCOATEC Mo Microsource'
_exptl_absorpt_coefficient_mu 0.544
_exptl_absorpt_correction_T_max 0.7452
_exptl_absorpt_correction_T_min 0.7016
_exptl_absorpt_correction_type multi-scan
_exptl_crystal_colour colourless
_exptl_crystal_density_diffrn 2.247
_exptl_crystal_description block
_exptl_crystal_F_000 3356
_exptl_crystal_size_max 0.15
_exptl_crystal_size_mid 0.1
_exptl_crystal_size_min 0.1
_refine_diff_density_max 0.814
_refine_diff_density_min -0.865
_refine_diff_density_rms 0.080
_refine_ls_extinction_method none
_refine_ls_goodness_of_fit_ref 1.191
_refine_ls_hydrogen_treatment undef
_refine_ls_matrix_type full
_refine_ls_number_parameters 279
_refine_ls_number_reflns 1541
_refine_ls_number_restraints 1135
_refine_ls_restrained_S_all 0.903
_refine_ls_R_factor_all 0.0671
_refine_ls_R_factor_gt 0.0537
_refine_ls_shift/su_max 0.000
_refine_ls_shift/su_mean 0.000
_refine_ls_structure_factor_coef Fsqd
_refine_ls_weighting_details 'w=1/[\s^2^(Fo^2^)+(0.0657P)^2^+18.3542P] where P=(Fo^2^+2Fc^2^)/3'
_refine_ls_weighting_scheme calc
_refine_ls_wR_factor_gt 0.1469
_refine_ls_wR_factor_ref 0.1549
_reflns_Friedel_coverage 0.000
_reflns_number_gt 1284
_reflns_number_total 1541
_reflns_threshold_expression 'I > 2\s(I)'
_cod_data_source_file c9sc06445a2.cif
_cod_data_source_block pa-3_a
_cod_depositor_comments
;Adding full bibliography for 1557531--1557542.cif.

 Adding full bibliography for 1557531--1557542.cif.
;
_cod_original_cell_volume 5164(2)
_cod_database_code 1557532
_shelx_shelxl_version_number 2016/6
_shelx_space_group_comment
;
The symmetry employed for this shelxl refinement is uniquely defined
by the following loop, which should always be used as a source of
symmetry information in preference to the above space-group names.
They are only intended as comments.
;

loop_
_space_group_symop_operation_xyz
'x, y, z'
'-x+1/2, -y, z+1/2'
'-x, y+1/2, -z+1/2'
'x+1/2, -y+1/2, -z'
'z, x, y'
'z+1/2, -x+1/2, -y'
'-z+1/2, -x, y+1/2'
'-z, x+1/2, -y+1/2'
'y, z, x'
'-y, z+1/2, -x+1/2'
'y+1/2, -z+1/2, -x'
'-y+1/2, -z, x+1/2'
'-x, -y, -z'
'x-1/2, y, -z-1/2'
'x, -y-1/2, z-1/2'
'-x-1/2, y-1/2, z'
'-z, -x, -y'
'-z-1/2, x-1/2, y'
'z-1/2, x, -y-1/2'
'z, -x-1/2, y-1/2'
'-y, -z, -x'
'y, -z-1/2, x-1/2'
'-y-1/2, z-1/2, x'
'y-1/2, z, -x-1/2'

loop_
_atom_site_label
_atom_site_type_symbol
_atom_site_fract_x
_atom_site_fract_y
_atom_site_fract_z
_atom_site_U_iso_or_equiv
_atom_site_adp_type
_atom_site_occupancy
_atom_site_site_symmetry_order
_atom_site_calc_flag
_atom_site_refinement_flags_posn
_atom_site_refinement_flags_adp
_atom_site_refinement_flags_occupancy
_atom_site_disorder_assembly
_atom_site_disorder_group
O1_2 O 0.5871(13) 0.1340(15) 0.4981(15) 0.019(4) Uani 0.472(7) 1 d D U P A 2
C1_2 C 0.6440(7) 0.1701(7) 0.5391(7) 0.020(2) Uani 0.472(7) 1 d D U P A 2
C2_2 C 0.6108(6) 0.2471(5) 0.5693(5) 0.031(2) Uani 0.472(7) 1 d D U P A 2
F1_2 F 0.6056(6) 0.2998(4) 0.5132(5) 0.041(2) Uani 0.472(7) 1 d D U P A 2
F2_2 F 0.6534(8) 0.2772(6) 0.6256(7) 0.041(3) Uani 0.472(7) 1 d D U P A 2
F3_2 F 0.5390(8) 0.2362(15) 0.5960(15) 0.044(4) Uani 0.472(7) 1 d D U P A 2
C3_2 C 0.6688(5) 0.1193(6) 0.6085(5) 0.029(2) Uani 0.472(7) 1 d D U P A 2
F4_2 F 0.6774(15) 0.0458(8) 0.5865(15) 0.042(5) Uani 0.472(7) 1 d D U P A 2
F5_2 F 0.6184(9) 0.1204(8) 0.6661(8) 0.045(3) Uani 0.472(7) 1 d D U P A 2
F6_2 F 0.7369(5) 0.1416(8) 0.6369(7) 0.039(3) Uani 0.472(7) 1 d D U P A 2
C4_2 C 0.7144(5) 0.1863(5) 0.4865(5) 0.025(2) Uani 0.472(7) 1 d D U P A 2
F7_2 F 0.7561(4) 0.1222(5) 0.4769(5) 0.0388(19) Uani 0.472(7) 1 d D U P A 2
F8_2 F 0.7623(11) 0.2406(13) 0.5112(17) 0.029(3) Uani 0.472(7) 1 d D U P A 2
F9_2 F 0.6875(16) 0.2061(15) 0.4167(7) 0.043(5) Uani 0.472(7) 1 d D U P A 2
O1_1 O 0.5900(12) 0.1272(14) 0.5036(14) 0.025(4) Uani 0.528(7) 1 d D U P A 1
C1_1 C 0.6500(7) 0.1624(6) 0.5402(6) 0.021(2) Uani 0.528(7) 1 d D U P A 1
C2_1 C 0.7130(5) 0.1020(5) 0.5622(5) 0.0259(19) Uani 0.528(7) 1 d D U P A 1
F1_1 F 0.6799(13) 0.0368(7) 0.5864(13) 0.040(4) Uani 0.528(7) 1 d D U P A 1
F2_1 F 0.7606(5) 0.1263(7) 0.6175(6) 0.037(2) Uani 0.528(7) 1 d D U P A 1
F3_1 F 0.7570(4) 0.0841(4) 0.5015(4) 0.0331(16) Uani 0.528(7) 1 d D U P A 1
C3_1 C 0.6876(5) 0.2255(5) 0.4889(5) 0.029(2) Uani 0.528(7) 1 d D U P A 1
F4_1 F 0.6413(4) 0.2881(4) 0.4853(5) 0.0382(18) Uani 0.528(7) 1 d D U P A 1
F5_1 F 0.6995(13) 0.2013(12) 0.4174(7) 0.038(3) Uani 0.528(7) 1 d D U P A 1
F6_1 F 0.7543(10) 0.2468(12) 0.5203(16) 0.042(5) Uani 0.528(7) 1 d D U P A 1
C4_1 C 0.6190(5) 0.1999(5) 0.6153(5) 0.030(2) Uani 0.528(7) 1 d D U P A 1
F7_1 F 0.5526(7) 0.2370(12) 0.6017(13) 0.041(3) Uani 0.528(7) 1 d D U P A 1
F8_1 F 0.6683(7) 0.2520(6) 0.6437(6) 0.045(3) Uani 0.528(7) 1 d D U P A 1
F9_1 F 0.6058(8) 0.1471(7) 0.6690(7) 0.042(3) Uani 0.528(7) 1 d D U P A 1
Mo1 Mo 0.500000 0.500000 0.500000 0.0403(4) Uani 1 6 d S T P . .
F1 F 0.500000 0.000000 0.500000 0.0200(13) Uani 1 6 d S TU P A .
Al1 Al 0.55876(7) 0.05876(7) 0.44124(7) 0.0144(5) Uani 1 3 d S TU P . .
O1 O 0.4138(3) 0.3430(3) 0.5524(3) 0.0636(14) Uani 1 1 d . U . . .
C1 C 0.4438(4) 0.3978(4) 0.5351(4) 0.0489(15) Uani 1 1 d . U . . .

loop_
_atom_site_aniso_label
_atom_site_aniso_U_11
_atom_site_aniso_U_22
_atom_site_aniso_U_33
_atom_site_aniso_U_23
_atom_site_aniso_U_13
_atom_site_aniso_U_12
O1_2 0.023(7) 0.013(5) 0.023(6) -0.002(4) -0.005(5) -0.001(5)
C1_2 0.020(5) 0.020(5) 0.021(5) 0.006(4) -0.006(4) -0.003(4)
C2_2 0.035(5) 0.030(5) 0.029(5) -0.008(3) -0.013(4) 0.000(4)
F1_2 0.055(6) 0.023(4) 0.047(5) 0.005(3) -0.015(4) 0.009(4)
F2_2 0.052(6) 0.032(5) 0.039(6) -0.017(4) -0.017(4) -0.003(4)
F3_2 0.034(5) 0.058(8) 0.039(7) -0.017(5) -0.005(5) 0.008(5)
C3_2 0.024(5) 0.029(4) 0.033(5) 0.015(4) -0.011(3) -0.006(4)
F4_2 0.047(10) 0.027(5) 0.051(10) 0.013(5) -0.020(7) 0.002(5)
F5_2 0.045(6) 0.057(8) 0.034(5) 0.018(5) 0.001(4) -0.010(6)
F6_2 0.034(5) 0.050(7) 0.032(6) 0.020(4) -0.018(4) -0.013(5)
C4_2 0.025(5) 0.029(5) 0.020(5) 0.002(4) -0.007(3) -0.009(3)
F7_2 0.019(3) 0.043(4) 0.055(5) -0.004(4) 0.007(3) 0.001(3)
F8_2 0.025(5) 0.039(6) 0.022(5) -0.005(4) 0.004(4) -0.014(4)
F9_2 0.047(11) 0.069(10) 0.012(5) 0.008(5) -0.005(4) -0.008(6)
O1_1 0.016(6) 0.024(7) 0.036(8) -0.010(6) -0.005(5) -0.002(5)
C1_1 0.021(5) 0.018(5) 0.025(5) -0.004(4) -0.001(4) -0.005(3)
C2_1 0.022(4) 0.026(4) 0.029(4) 0.005(3) -0.005(3) -0.008(3)
F1_1 0.043(9) 0.024(5) 0.054(9) 0.010(5) -0.002(7) -0.012(5)
F2_1 0.042(5) 0.036(5) 0.034(5) 0.007(3) -0.014(4) -0.006(4)
F3_1 0.023(3) 0.039(4) 0.038(3) -0.004(3) -0.003(2) 0.011(3)
C3_1 0.022(4) 0.028(5) 0.036(5) 0.007(4) -0.004(4) -0.004(3)
F4_1 0.038(4) 0.017(3) 0.060(5) 0.008(3) -0.014(3) -0.008(3)
F5_1 0.028(6) 0.054(8) 0.031(6) 0.007(5) 0.003(4) -0.018(5)
F6_1 0.033(6) 0.045(7) 0.048(11) 0.011(6) -0.006(6) -0.024(5)
C4_1 0.028(4) 0.027(4) 0.036(4) -0.007(3) 0.000(4) -0.005(3)
F7_1 0.034(5) 0.042(6) 0.046(7) -0.021(5) 0.004(5) 0.007(4)
F8_1 0.048(5) 0.050(6) 0.036(5) -0.020(4) -0.005(4) -0.015(5)
F9_1 0.043(6) 0.057(7) 0.026(4) 0.002(4) 0.014(4) -0.012(5)
Mo1 0.0403(4) 0.0403(4) 0.0403(4) -0.0100(3) -0.0100(3) -0.0100(3)
F1 0.0200(13) 0.0200(13) 0.0200(13) 0.0048(13) 0.0048(13) -0.0048(13)
Al1 0.0144(5) 0.0144(5) 0.0144(5) 0.0021(5) 0.0021(5) -0.0021(5)
O1 0.053(3) 0.046(3) 0.092(4) -0.002(3) -0.014(3) -0.015(2)
C1 0.039(3) 0.042(3) 0.066(4) -0.010(3) -0.015(3) -0.003(3)

loop_
_atom_type_symbol
_atom_type_description
_atom_type_scat_dispersion_real
_atom_type_scat_dispersion_imag
_atom_type_scat_source
C C 0.0033 0.0016 'International Tables Vol C Tables 4.2.6.8 and 6.1.1.4'
O O 0.0106 0.0060 'International Tables Vol C Tables 4.2.6.8 and 6.1.1.4'
F F 0.0171 0.0103 'International Tables Vol C Tables 4.2.6.8 and 6.1.1.4'
Al Al 0.0645 0.0514 'International Tables Vol C Tables 4.2.6.8 and 6.1.1.4'
Mo Mo -1.6832 0.6857 'International Tables Vol C Tables 4.2.6.8 and 6.1.1.4'

loop_
_geom_angle_atom_site_label_1
_geom_angle_atom_site_label_2
_geom_angle_atom_site_label_3
_geom_angle
_geom_angle_site_symmetry_1
_geom_angle_site_symmetry_3
_geom_angle_publ_flag
C1_2 O1_2 Al1 149(2) . . ?
O1_2 C1_2 C2_2 107.6(14) . . ?
O1_2 C1_2 C4_2 110.2(14) . . ?
C2_2 C1_2 C4_2 109.6(9) . . ?
O1_2 C1_2 C3_2 110.1(14) . . ?
C2_2 C1_2 C3_2 109.3(9) . . ?
C4_2 C1_2 C3_2 110.0(8) . . ?
F2_2 C2_2 F1_2 107.6(9) . . ?
F2_2 C2_2 F3_2 108.5(14) . . ?
F1_2 C2_2 F3_2 106.6(12) . . ?
F2_2 C2_2 C1_2 112.3(9) . . ?
F1_2 C2_2 C1_2 111.7(8) . . ?
F3_2 C2_2 C1_2 109.9(14) . . ?
F5_2 C3_2 F6_2 107.5(11) . . ?
F5_2 C3_2 F4_2 107.4(13) . . ?
F6_2 C3_2 F4_2 106.3(13) . . ?
F5_2 C3_2 C1_2 113.2(9) . . ?
F6_2 C3_2 C1_2 111.5(9) . . ?
F4_2 C3_2 C1_2 110.5(13) . . ?
F8_2 C4_2 F7_2 107.0(13) . . ?
F8_2 C4_2 F9_2 109.0(15) . . ?
F7_2 C4_2 F9_2 106.7(12) . . ?
F8_2 C4_2 C1_2 115.6(14) . . ?
F7_2 C4_2 C1_2 110.4(8) . . ?
F9_2 C4_2 C1_2 107.8(13) . . ?
C1_1 O1_1 Al1 148.7(19) . . ?
O1_1 C1_1 C4_1 108.2(13) . . ?
O1_1 C1_1 C3_1 111.7(13) . . ?
C4_1 C1_1 C3_1 109.2(8) . . ?
O1_1 C1_1 C2_1 110.4(13) . . ?
C4_1 C1_1 C2_1 108.6(8) . . ?
C3_1 C1_1 C2_1 108.6(8) . . ?
F2_1 C2_1 F3_1 106.7(7) . . ?
F2_1 C2_1 F1_1 107.8(12) . . ?
F3_1 C2_1 F1_1 107.2(10) . . ?
F2_1 C2_1 C1_1 113.5(8) . . ?
F3_1 C2_1 C1_1 111.2(7) . . ?
F1_1 C2_1 C1_1 110.1(12) . . ?
F5_1 C3_1 F6_1 109.5(14) . . ?
F5_1 C3_1 F4_1 107.7(11) . . ?
F6_1 C3_1 F4_1 108.2(12) . . ?
F5_1 C3_1 C1_1 112.1(12) . . ?
F6_1 C3_1 C1_1 109.0(13) . . ?
F4_1 C3_1 C1_1 110.1(8) . . ?
F9_1 C4_1 F8_1 108.6(10) . . ?
F9_1 C4_1 F7_1 107.9(11) . . ?
F8_1 C4_1 F7_1 106.9(11) . . ?
F9_1 C4_1 C1_1 111.1(8) . . ?
F8_1 C4_1 C1_1 111.7(9) . . ?
F7_1 C4_1 C1_1 110.6(12) . . ?
C1 Mo1 C1 90.7(3) . 21_666 ?
C1 Mo1 C1 180.0 . 13_666 ?
C1 Mo1 C1 89.3(3) 21_666 13_666 ?
C1 Mo1 C1 89.3(3) . 5 ?
C1 Mo1 C1 90.7(3) 21_666 5 ?
C1 Mo1 C1 90.7(3) 13_666 5 ?
C1 Mo1 C1 90.7(3) . 17_666 ?
C1 Mo1 C1 89.3(3) 21_666 17_666 ?
C1 Mo1 C1 89.3(3) 13_666 17_666 ?
C1 Mo1 C1 180.00(19) 5 17_666 ?
C1 Mo1 C1 89.3(3) . 9 ?
C1 Mo1 C1 180.0 21_666 9 ?
C1 Mo1 C1 90.7(3) 13_666 9 ?
C1 Mo1 C1 89.3(3) 5 9 ?
C1 Mo1 C1 90.7(3) 17_666 9 ?
Al1 F1 Al1 180.0 13_656 . ?
O1_1 Al1 O1_1 115.3(6) . 8_645 ?
O1_1 Al1 O1_1 115.3(6) . 11_556 ?
O1_1 Al1 O1_1 115.3(6) 8_645 11_556 ?
O1_1 Al1 O1_2 118.1(15) . 8_645 ?
O1_1 Al1 O1_2 5.4(18) 8_645 8_645 ?
O1_1 Al1 O1_2 110.1(15) 11_556 8_645 ?
O1_2 Al1 O1_2 112.8(8) . 8_645 ?
O1_1 Al1 O1_2 110.1(15) . 11_556 ?
O1_1 Al1 O1_2 118.1(15) 8_645 11_556 ?
O1_1 Al1 O1_2 5.4(18) 11_556 11_556 ?
O1_2 Al1 O1_2 112.8(8) . 11_556 ?
O1_2 Al1 O1_2 112.8(8) 8_645 11_556 ?
O1_1 Al1 F1 102.7(9) . . ?
O1_1 Al1 F1 102.7(9) 8_645 . ?
O1_1 Al1 F1 102.7(9) 11_556 . ?
O1_2 Al1 F1 105.9(10) . . ?
O1_2 Al1 F1 105.9(10) 8_645 . ?
O1_2 Al1 F1 105.9(10) 11_556 . ?
O1 C1 Mo1 178.7(6) . . ?

loop_
_geom_bond_atom_site_label_1
_geom_bond_atom_site_label_2
_geom_bond_distance
_geom_bond_site_symmetry_2
_geom_bond_publ_flag
O1_2 C1_2 1.364(12) . ?
O1_2 Al1 1.702(19) . ?
C1_2 C2_2 1.542(12) . ?
C1_2 C4_2 1.543(12) . ?
C1_2 C3_2 1.546(11) . ?
C2_2 F2_2 1.327(11) . ?
C2_2 F1_2 1.333(10) . ?
C2_2 F3_2 1.336(13) . ?
C3_2 F5_2 1.324(12) . ?
C3_2 F6_2 1.333(11) . ?
C3_2 F4_2 1.335(13) . ?
C4_2 F8_2 1.323(12) . ?
C4_2 F7_2 1.333(11) . ?
C4_2 F9_2 1.338(13) . ?
O1_1 C1_1 1.358(11) . ?
O1_1 Al1 1.689(17) . ?
C1_1 C4_1 1.548(11) . ?
C1_1 C3_1 1.549(11) . ?
C1_1 C2_1 1.555(11) . ?
C2_1 F2_1 1.329(10) . ?
C2_1 F3_1 1.332(9) . ?
C2_1 F1_1 1.333(12) . ?
C3_1 F5_1 1.322(13) . ?
C3_1 F6_1 1.327(12) . ?
C3_1 F4_1 1.346(10) . ?
C4_1 F9_1 1.321(11) . ?
C4_1 F8_1 1.334(10) . ?
C4_1 F7_1 1.335(12) . ?
Mo1 C1 2.105(7) . ?
Mo1 C1 2.105(7) 21_666 ?
Mo1 C1 2.105(7) 13_666 ?
Mo1 C1 2.105(7) 5 ?
Mo1 C1 2.105(7) 17_666 ?
Mo1 C1 2.105(7) 9 ?
F1 Al1 1.759(2) 13_656 ?
F1 Al1 1.759(2) . ?
O1 C1 1.120(8) . ?

loop_
_geom_torsion_atom_site_label_1
_geom_torsion_atom_site_label_2
_geom_torsion_atom_site_label_3
_geom_torsion_atom_site_label_4
_geom_torsion
_geom_torsion_site_symmetry_1
_geom_torsion_site_symmetry_2
_geom_torsion_site_symmetry_3
_geom_torsion_site_symmetry_4
_geom_torsion_publ_flag
Al1 O1_2 C1_2 C2_2 175(3) . . . . ?
Al1 O1_2 C1_2 C4_2 56(4) . . . . ?
Al1 O1_2 C1_2 C3_2 -66(4) . . . . ?
O1_2 C1_2 C2_2 F2_2 163.7(15) . . . . ?
C4_2 C1_2 C2_2 F2_2 -76.4(12) . . . . ?
C3_2 C1_2 C2_2 F2_2 44.2(13) . . . . ?
O1_2 C1_2 C2_2 F1_2 -75.3(16) . . . . ?
C4_2 C1_2 C2_2 F1_2 44.6(12) . . . . ?
C3_2 C1_2 C2_2 F1_2 165.2(9) . . . . ?
O1_2 C1_2 C2_2 F3_2 42.8(18) . . . . ?
C4_2 C1_2 C2_2 F3_2 162.7(13) . . . . ?
C3_2 C1_2 C2_2 F3_2 -76.7(14) . . . . ?
O1_2 C1_2 C3_2 F5_2 -75.7(18) . . . . ?
C2_2 C1_2 C3_2 F5_2 42.2(14) . . . . ?
C4_2 C1_2 C3_2 F5_2 162.6(11) . . . . ?
O1_2 C1_2 C3_2 F6_2 162.9(15) . . . . ?
C2_2 C1_2 C3_2 F6_2 -79.1(12) . . . . ?
C4_2 C1_2 C3_2 F6_2 41.3(13) . . . . ?
O1_2 C1_2 C3_2 F4_2 44.9(19) . . . . ?
C2_2 C1_2 C3_2 F4_2 162.8(13) . . . . ?
C4_2 C1_2 C3_2 F4_2 -76.8(15) . . . . ?
O1_2 C1_2 C4_2 F8_2 159.9(19) . . . . ?
C2_2 C1_2 C4_2 F8_2 41.7(16) . . . . ?
C3_2 C1_2 C4_2 F8_2 -78.5(17) . . . . ?
O1_2 C1_2 C4_2 F7_2 -78.5(16) . . . . ?
C2_2 C1_2 C4_2 F7_2 163.3(8) . . . . ?
C3_2 C1_2 C4_2 F7_2 43.1(11) . . . . ?
O1_2 C1_2 C4_2 F9_2 37.7(19) . . . . ?
C2_2 C1_2 C4_2 F9_2 -80.6(14) . . . . ?
C3_2 C1_2 C4_2 F9_2 159.2(14) . . . . ?
Al1 O1_1 C1_1 C4_1 -156(3) . . . . ?
Al1 O1_1 C1_1 C3_1 84(4) . . . . ?
Al1 O1_1 C1_1 C2_1 -37(4) . . . . ?
O1_1 C1_1 C2_1 F2_1 -160.3(14) . . . . ?
C4_1 C1_1 C2_1 F2_1 -41.8(11) . . . . ?
C3_1 C1_1 C2_1 F2_1 76.9(11) . . . . ?
O1_1 C1_1 C2_1 F3_1 79.4(15) . . . . ?
C4_1 C1_1 C2_1 F3_1 -162.1(7) . . . . ?
C3_1 C1_1 C2_1 F3_1 -43.4(10) . . . . ?
O1_1 C1_1 C2_1 F1_1 -39.4(18) . . . . ?
C4_1 C1_1 C2_1 F1_1 79.2(13) . . . . ?
C3_1 C1_1 C2_1 F1_1 -162.1(12) . . . . ?
O1_1 C1_1 C3_1 F5_1 -46.1(18) . . . . ?
C4_1 C1_1 C3_1 F5_1 -165.8(12) . . . . ?
C2_1 C1_1 C3_1 F5_1 75.9(13) . . . . ?
O1_1 C1_1 C3_1 F6_1 -167.6(17) . . . . ?
C4_1 C1_1 C3_1 F6_1 72.7(14) . . . . ?
C2_1 C1_1 C3_1 F6_1 -45.6(14) . . . . ?
O1_1 C1_1 C3_1 F4_1 73.8(15) . . . . ?
C4_1 C1_1 C3_1 F4_1 -45.9(11) . . . . ?
C2_1 C1_1 C3_1 F4_1 -164.2(8) . . . . ?
O1_1 C1_1 C4_1 F9_1 75.2(16) . . . . ?
C3_1 C1_1 C4_1 F9_1 -163.0(10) . . . . ?
C2_1 C1_1 C4_1 F9_1 -44.7(12) . . . . ?
O1_1 C1_1 C4_1 F8_1 -163.5(14) . . . . ?
C3_1 C1_1 C4_1 F8_1 -41.7(11) . . . . ?
C2_1 C1_1 C4_1 F8_1 76.7(10) . . . . ?
O1_1 C1_1 C4_1 F7_1 -44.6(16) . . . . ?
C3_1 C1_1 C4_1 F7_1 77.2(12) . . . . ?
C2_1 C1_1 C4_1 F7_1 -164.5(11) . . . . ?
C1_1 O1_1 Al1 O1_1 -131(2) . . . 8_645 ?
C1_1 O1_1 Al1 O1_1 8(5) . . . 11_556 ?
C1_1 O1_1 Al1 F1 119(4) . . . . ?
C1_2 O1_2 Al1 O1_2 -137(3) . . . 8_645 ?
C1_2 O1_2 Al1 O1_2 -8(5) . . . 11_556 ?
C1_2 O1_2 Al1 F1 107(4) . . . . ?
